data_9014933
loop_
_publ_author_name
'Hinrichsen, B.'
'Dinnebier, R. E.'
'Rajiv, P.'
'Hanfland, M.'
'Grzechnik, A.'
'Jansen, M.'

_publ_section_title
;
 Advances in data reduction of high-pressure X-ray powder diffraction data from
 two-dimensional detectors: a case study of schafarzikite (FeSb2O4)
 Note: P = 10.5 GPa, this is denoted as Phase III
;
_journal_name_full 'Journal of Physics: Condensed Matter'
_journal_page_first S1021
_journal_page_last S1037
_journal_paper_doi 10.1088/0953-8984/18/25/S09
_journal_volume 18
_journal_year 2006
_chemical_formula_sum 'Fe O4 Sb2'
_chemical_name_mineral Schafarzikite
_space_group_IT_number 84
_symmetry_space_group_name_Hall '-P 4c'
_symmetry_space_group_name_H-M 'P 42/m'
_cell_angle_alpha 90
_cell_angle_beta 90
_cell_angle_gamma 90
_cell_length_a 7.8498
_cell_length_b 7.8498
_cell_length_c 5.7452
_cell_formula_units_Z 4
_cell_volume 354.016
_database_code_amcsd 0018890
_exptl_crystal_density_diffrn 6.817
_cod_original_formula_sum 'Fe Sb2 O4'
_cod_database_code 9014933

loop_
_space_group_symop_operation_xyz
x,y,z
y,-x,1/2-z
-y,x,1/2+z
x,y,-z
-x,-y,z
-y,x,1/2-z
y,-x,1/2+z
-x,-y,-z

loop_
_atom_site_label
_atom_site_fract_x
_atom_site_fract_y
_atom_site_fract_z
_atom_site_U_iso_or_equiv
Fe 0.00000 0.50000 0.22200 0.00700
Sb1 -0.16400 0.15400 0.00000 0.01600
Sb2 0.32800 0.65300 0.00000 0.02800
O1 0.68100 0.13200 0.22000 0.00100
O2 0.11300 0.63600 0.00000 0.00100
O3 0.48300 0.24600 0.00000 0.00100

loop_
_cod_related_entry_id
_cod_related_entry_database
_cod_related_entry_code
1 AMCSD 0018890
